data_1506482
loop_
_publ_author_name
'Bendikov, Michael'
'Duong, Hieu M.'
'Bolanos, Eduardo'
'Wudl, Fred'

_publ_section_title
;
 An unexpected two-group migration involving a sulfonynamide to nitrile
 rearrangement. Mechanistic studies of a thermal N --&gt; C tosyl
 rearrangement.
;
_journal_issue 5
_journal_name_full 'Organic letters'
_journal_page_first 783
_journal_page_last 786
_journal_paper_doi 10.1021/ol0477327
_journal_volume 7
_journal_year 2005
_chemical_formula_moiety 'C20 H21 N O5 S'
_chemical_formula_sum 'C20 H21 N O5 S'
_chemical_formula_weight 387.44
_chemical_name_systematic
; 
 ? 
;
_space_group_IT_number 2
_symmetry_cell_setting triclinic
_symmetry_space_group_name_Hall '-P 1'
_symmetry_space_group_name_H-M 'P -1'
_atom_sites_solution_hydrogens geom
_atom_sites_solution_primary direct
_atom_sites_solution_secondary difmap
_audit_creation_method SHELXL-97
_cell_angle_alpha 82.933(3)
_cell_angle_beta 81.248(3)
_cell_angle_gamma 69.356(3)
_cell_formula_units_Z 2
_cell_length_a 7.8726(13)
_cell_length_b 8.0401(13)
_cell_length_c 17.080(3)
_cell_measurement_reflns_used 2096
_cell_measurement_temperature 298(2)
_cell_measurement_theta_max 25.17
_cell_measurement_theta_min 2.79
_cell_volume 997.1(3)
_computing_cell_refinement 'Bruker SMART'
_computing_data_collection 'Bruker SMART'
_computing_data_reduction 'Bruker SAINT'
_computing_molecular_graphics 'Bruker SHELXTL'
_computing_publication_material 'Bruker SHELXTL'
_computing_structure_refinement 'SHELXL-97 (Sheldrick, 1997)'
_computing_structure_solution 'SHELXS-97 (Sheldrick, 1990)'
_diffrn_ambient_temperature 298(2)
_diffrn_measured_fraction_theta_full 0.916
_diffrn_measured_fraction_theta_max 0.916
_diffrn_measurement_device_type 'CCD area detector'
_diffrn_measurement_method 'phi and omega scans'
_diffrn_radiation_monochromator graphite
_diffrn_radiation_source 'fine-focus sealed tube'
_diffrn_radiation_type MoK\a
_diffrn_radiation_wavelength 0.71073
_diffrn_reflns_av_R_equivalents 0.0176
_diffrn_reflns_av_sigmaI/netI 0.0413
_diffrn_reflns_limit_h_max 9
_diffrn_reflns_limit_h_min -10
_diffrn_reflns_limit_k_max 9
_diffrn_reflns_limit_k_min -10
_diffrn_reflns_limit_l_max 22
_diffrn_reflns_limit_l_min -20
_diffrn_reflns_number 6477
_diffrn_reflns_theta_full 28.31
_diffrn_reflns_theta_max 28.31
_diffrn_reflns_theta_min 2.42
_diffrn_standards_decay_% 0
_exptl_absorpt_coefficient_mu 0.192
_exptl_absorpt_correction_T_max 0.962
_exptl_absorpt_correction_T_min 0.901
_exptl_absorpt_correction_type multi-scan
_exptl_absorpt_process_details 'Sadabs (Bruker)'
_exptl_crystal_colour colorless
_exptl_crystal_density_diffrn 1.290
_exptl_crystal_density_method 'not measured'
_exptl_crystal_description 'cut prism'
_exptl_crystal_F_000 408
_exptl_crystal_size_max 0.38
_exptl_crystal_size_mid 0.20
_exptl_crystal_size_min 0.20
_refine_diff_density_max 0.254
_refine_diff_density_min -0.272
_refine_diff_density_rms 0.040
_refine_ls_extinction_method none
_refine_ls_goodness_of_fit_ref 1.006
_refine_ls_hydrogen_treatment mixed
_refine_ls_matrix_type full
_refine_ls_number_parameters 247
_refine_ls_number_reflns 4549
_refine_ls_number_restraints 0
_refine_ls_restrained_S_all 1.006
_refine_ls_R_factor_all 0.0782
_refine_ls_R_factor_gt 0.0456
_refine_ls_shift/su_max 0.04
_refine_ls_shift/su_mean 0.01
_refine_ls_structure_factor_coef Fsqd
_refine_ls_weighting_details 'calc w=1/[\s^2^(Fo^2^)+(0.0616P)^2^+0.2588P] where P=(Fo^2^+2Fc^2^)/3'
_refine_ls_weighting_scheme calc
_refine_ls_wR_factor_gt 0.1175
_refine_ls_wR_factor_ref 0.1411
_reflns_number_gt 2974
_reflns_number_total 4549
_reflns_threshold_expression >2sigma(I)
_cod_data_source_file ol0477327si20041105_112008.cif
_cod_data_source_block wd203sm
_cod_depositor_comments
;
The following automatic conversions were performed:

'_symmetry_cell_setting' value 'Triclinic' changed to 'triclinic'
according to /home/saulius/struct/CIF-dictionaries/cif_core.dic
dictionary named 'cif_core.dic' version 2.4.1 from 2010-06-29.

Automatic conversion script
Id: cif_fix_values 1715 2011-07-08 13:25:40Z adriana 
;
_cod_original_sg_symbol_H-M P-1
_cod_database_code 1506482

loop_
_symmetry_equiv_pos_as_xyz
'x, y, z'
'-x, -y, -z'

loop_
_atom_site_label
_atom_site_type_symbol
_atom_site_fract_x
_atom_site_fract_y
_atom_site_fract_z
_atom_site_U_iso_or_equiv
_atom_site_adp_type
_atom_site_occupancy
_atom_site_symmetry_multiplicity
_atom_site_calc_flag
_atom_site_refinement_flags
S1 S 0.41091(8) 1.04722(7) 0.18160(3) 0.05349(18) Uani 1 1 d .
N1 N 0.6074(3) 0.9182(2) 0.21677(10) 0.0587(5) Uani 1 1 d .
O1 O 0.4636(2) 1.0948(2) 0.10109(9) 0.0705(5) Uani 1 1 d .
O2 O 0.2829(2) 0.9558(2) 0.20086(10) 0.0690(5) Uani 1 1 d .
O3 O 0.7230(3) 0.6281(3) 0.46934(11) 0.1007(7) Uani 1 1 d .
O4 O 0.4323(2) 0.8071(2) 0.48308(10) 0.0721(5) Uani 1 1 d .
O5 O 0.8557(2) 0.2047(2) 0.03615(10) 0.0698(5) Uani 1 1 d .
C1 C 0.2107(3) 1.2425(3) 0.30404(13) 0.0521(5) Uani 1 1 d .
H1 H 0.1690 1.1477 0.3208 0.063 Uiso 1 1 calc R
C2 C 0.1483(3) 1.3934(3) 0.34523(13) 0.0575(6) Uani 1 1 d .
H2 H 0.0642 1.3996 0.3903 0.069 Uiso 1 1 calc R
C3 C 0.2083(3) 1.5362(3) 0.32087(14) 0.0566(6) Uani 1 1 d .
C4 C 0.1358(4) 1.7009(4) 0.36660(18) 0.0839(8) Uani 1 1 d .
H4A H 0.2336 1.7142 0.3898 0.126 Uiso 1 1 calc R
H4B H 0.0422 1.6896 0.4079 0.126 Uiso 1 1 calc R
H4C H 0.0857 1.8035 0.3313 0.126 Uiso 1 1 calc R
C5 C 0.3341(4) 1.5228(3) 0.25452(16) 0.0665(6) Uani 1 1 d .
H5 H 0.3760 1.6175 0.2377 0.080 Uiso 1 1 calc R
C6 C 0.3998(3) 1.3732(3) 0.21236(14) 0.0604(6) Uani 1 1 d .
H6 H 0.4855 1.3663 0.1678 0.072 Uiso 1 1 calc R
C7 C 0.3366(3) 1.2340(3) 0.23721(12) 0.0458(5) Uani 1 1 d .
C8 C 0.5982(3) 0.8527(3) 0.29240(13) 0.0564(6) Uani 1 1 d .
C9 C 0.5914(3) 0.7975(3) 0.36004(14) 0.0656(6) Uani 1 1 d .
C10 C 0.5924(3) 0.7341(3) 0.44199(14) 0.0630(6) Uani 1 1 d .
C11 C 0.4188(4) 0.7537(4) 0.56751(15) 0.0857(9) Uani 1 1 d .
H11A H 0.4935 0.7985 0.5935 0.103 Uiso 1 1 calc R
H11B H 0.4621 0.6247 0.5758 0.103 Uiso 1 1 calc R
C12 C 0.2283(5) 0.8264(6) 0.6005(2) 0.1251(14) Uani 1 1 d .
H12A H 0.2180 0.8008 0.6570 0.188 Uiso 1 1 calc R
H12B H 0.1572 0.7735 0.5777 0.188 Uiso 1 1 calc R
H12C H 0.1841 0.9531 0.5884 0.188 Uiso 1 1 calc R
C13 C 0.7810(3) 0.8480(3) 0.16233(13) 0.0571(5) Uani 1 1 d .
H13A H 0.8842 0.8259 0.1916 0.069 Uiso 1 1 calc R
H13B H 0.7856 0.9381 0.1195 0.069 Uiso 1 1 calc R
C14 C 0.7987(3) 0.6791(3) 0.12746(12) 0.0488(5) Uani 1 1 d .
C15 C 0.8765(3) 0.5139(3) 0.16717(13) 0.0576(6) Uani 1 1 d .
H15 H 0.9179 0.5081 0.2159 0.069 Uiso 1 1 calc R
C16 C 0.8931(3) 0.3592(3) 0.13556(14) 0.0620(6) Uani 1 1 d .
H16 H 0.9463 0.2498 0.1628 0.074 Uiso 1 1 calc R
C17 C 0.8309(3) 0.3653(3) 0.06328(13) 0.0515(5) Uani 1 1 d .
C18 C 0.7529(3) 0.5287(3) 0.02289(13) 0.0539(5) Uani 1 1 d .
H18 H 0.7108 0.5346 -0.0257 0.065 Uiso 1 1 calc R
C19 C 0.7382(3) 0.6828(3) 0.05540(13) 0.0544(5) Uani 1 1 d .
H19 H 0.6859 0.7922 0.0279 0.065 Uiso 1 1 calc R
C20 C 0.7865(4) 0.2026(4) -0.03576(15) 0.0702(7) Uani 1 1 d .
H20A H 0.6571 0.2655 -0.0307 0.105 Uiso 1 1 calc R
H20B H 0.8103 0.0815 -0.0466 0.105 Uiso 1 1 calc R
H20C H 0.8454 0.2592 -0.0786 0.105 Uiso 1 1 calc R

loop_
_atom_site_aniso_label
_atom_site_aniso_U_11
_atom_site_aniso_U_22
_atom_site_aniso_U_33
_atom_site_aniso_U_23
_atom_site_aniso_U_13
_atom_site_aniso_U_12
S1 0.0631(4) 0.0437(3) 0.0483(3) -0.0028(2) -0.0159(2) -0.0078(2)
N1 0.0619(12) 0.0528(10) 0.0438(10) -0.0005(8) -0.0080(8) 0.0020(9)
O1 0.0872(12) 0.0638(10) 0.0422(9) 0.0000(7) -0.0139(8) -0.0018(9)
O2 0.0779(12) 0.0533(9) 0.0841(12) -0.0060(8) -0.0256(9) -0.0255(8)
O3 0.0780(13) 0.1214(17) 0.0622(12) 0.0158(11) -0.0100(10) 0.0092(12)
O4 0.0601(10) 0.0878(13) 0.0593(10) -0.0019(9) -0.0062(8) -0.0155(9)
O5 0.0794(12) 0.0511(9) 0.0799(12) -0.0045(8) -0.0228(9) -0.0182(8)
C1 0.0544(13) 0.0494(12) 0.0550(13) -0.0006(9) -0.0056(10) -0.0220(10)
C2 0.0519(13) 0.0654(14) 0.0533(13) -0.0105(11) -0.0010(10) -0.0176(11)
C3 0.0553(13) 0.0482(12) 0.0658(14) -0.0099(10) -0.0151(11) -0.0119(10)
C4 0.084(2) 0.0659(17) 0.102(2) -0.0330(15) -0.0092(16) -0.0172(14)
C5 0.0737(16) 0.0472(13) 0.0818(17) -0.0030(11) -0.0034(13) -0.0275(12)
C6 0.0622(14) 0.0525(13) 0.0632(14) -0.0023(11) 0.0053(11) -0.0213(11)
C7 0.0450(11) 0.0405(10) 0.0496(11) -0.0003(8) -0.0091(9) -0.0115(8)
C8 0.0584(14) 0.0517(12) 0.0509(13) -0.0027(10) -0.0137(10) -0.0061(10)
C9 0.0612(15) 0.0696(15) 0.0544(15) 0.0032(11) -0.0143(11) -0.0074(12)
C10 0.0604(15) 0.0725(16) 0.0490(13) 0.0005(11) -0.0096(11) -0.0144(12)
C11 0.084(2) 0.107(2) 0.0588(16) -0.0073(15) 0.0051(14) -0.0288(17)
C12 0.093(3) 0.174(4) 0.108(3) -0.036(3) 0.029(2) -0.052(3)
C13 0.0550(13) 0.0560(13) 0.0550(13) -0.0045(10) -0.0064(10) -0.0123(10)
C14 0.0429(11) 0.0495(12) 0.0467(11) -0.0012(9) -0.0036(9) -0.0081(9)
C15 0.0577(13) 0.0580(13) 0.0518(13) 0.0028(10) -0.0191(10) -0.0102(10)
C16 0.0640(15) 0.0491(13) 0.0663(15) 0.0084(11) -0.0213(12) -0.0096(11)
C17 0.0436(11) 0.0483(12) 0.0590(13) -0.0021(9) -0.0070(9) -0.0117(9)
C18 0.0494(12) 0.0582(13) 0.0474(12) -0.0027(10) -0.0099(9) -0.0087(10)
C19 0.0559(13) 0.0486(12) 0.0483(12) 0.0035(9) -0.0090(10) -0.0062(9)
C20 0.0680(16) 0.0700(16) 0.0750(17) -0.0176(13) -0.0104(13) -0.0215(13)

loop_
_atom_type_symbol
_atom_type_description
_atom_type_scat_dispersion_real
_atom_type_scat_dispersion_imag
_atom_type_scat_source
C C 0.0033 0.0016 'International Tables Vol C Tables 4.2.6.8 and 6.1.1.4'
H H 0.0000 0.0000 'International Tables Vol C Tables 4.2.6.8 and 6.1.1.4'
N N 0.0061 0.0033 'International Tables Vol C Tables 4.2.6.8 and 6.1.1.4'
O O 0.0106 0.0060 'International Tables Vol C Tables 4.2.6.8 and 6.1.1.4'
S S 0.1246 0.1234 'International Tables Vol C Tables 4.2.6.8 and 6.1.1.4'

loop_
_geom_angle_atom_site_label_1
_geom_angle_atom_site_label_2
_geom_angle_atom_site_label_3
_geom_angle
O1 S1 O2 120.43(11)
O1 S1 N1 104.71(10)
O2 S1 N1 108.04(10)
O1 S1 C7 110.24(10)
O2 S1 C7 108.35(10)
N1 S1 C7 103.74(9)
C8 N1 C13 119.72(18)
C8 N1 S1 117.70(16)
C13 N1 S1 121.46(14)
C10 O4 C11 116.1(2)
C17 O5 C20 118.66(18)
C2 C1 C7 118.9(2)
C2 C1 H1 120.5
C7 C1 H1 120.5
C1 C2 C3 121.3(2)
C1 C2 H2 119.3
C3 C2 H2 119.3
C5 C3 C2 118.2(2)
C5 C3 C4 121.6(2)
C2 C3 C4 120.2(2)
C3 C4 H4A 109.5
C3 C4 H4B 109.5
H4A C4 H4B 109.5
C3 C4 H4C 109.5
H4A C4 H4C 109.5
H4B C4 H4C 109.5
C3 C5 C6 121.8(2)
C3 C5 H5 119.1
C6 C5 H5 119.1
C7 C6 C5 118.9(2)
C7 C6 H6 120.6
C5 C6 H6 120.6
C6 C7 C1 120.83(19)
C6 C7 S1 119.40(17)
C1 C7 S1 119.74(16)
C9 C8 N1 178.5(3)
C8 C9 C10 176.6(3)
O3 C10 O4 124.6(2)
O3 C10 C9 123.9(2)
O4 C10 C9 111.5(2)
O4 C11 C12 108.2(3)
O4 C11 H11A 110.1
C12 C11 H11A 110.1
O4 C11 H11B 110.1
C12 C11 H11B 110.0
H11A C11 H11B 108.4
C11 C12 H12A 109.5
C11 C12 H12B 109.5
H12A C12 H12B 109.5
C11 C12 H12C 109.5
H12A C12 H12C 109.5
H12B C12 H12C 109.5
N1 C13 C14 112.99(19)
N1 C13 H13A 109.0
C14 C13 H13A 109.0
N1 C13 H13B 109.0
C14 C13 H13B 109.0
H13A C13 H13B 107.8
C19 C14 C15 117.9(2)
C19 C14 C13 121.28(19)
C15 C14 C13 120.81(19)
C16 C15 C14 121.0(2)
C16 C15 H15 119.5
C14 C15 H15 119.5
C15 C16 C17 120.3(2)
C15 C16 H16 119.8
C17 C16 H16 119.8
O5 C17 C18 124.5(2)
O5 C17 C16 116.10(19)
C18 C17 C16 119.4(2)
C19 C18 C17 119.4(2)
C19 C18 H18 120.3
C17 C18 H18 120.3
C14 C19 C18 121.9(2)
C14 C19 H19 119.1
C18 C19 H19 119.1
O5 C20 H20A 109.5
O5 C20 H20B 109.5
H20A C20 H20B 109.5
O5 C20 H20C 109.5
H20A C20 H20C 109.5
H20B C20 H20C 109.5

loop_
_geom_bond_atom_site_label_1
_geom_bond_atom_site_label_2
_geom_bond_distance
S1 O1 1.4207(17)
S1 O2 1.4235(18)
S1 N1 1.6814(18)
S1 C7 1.750(2)
N1 C8 1.335(3)
N1 C13 1.500(3)
O3 C10 1.196(3)
O4 C10 1.318(3)
O4 C11 1.452(3)
O5 C17 1.364(3)
O5 C20 1.422(3)
C1 C2 1.376(3)
C1 C7 1.385(3)
C1 H1 0.9300
C2 C3 1.385(3)
C2 H2 0.9300
C3 C5 1.375(3)
C3 C4 1.508(3)
C4 H4A 0.9600
C4 H4B 0.9600
C4 H4C 0.9600
C5 C6 1.376(3)
C5 H5 0.9300
C6 C7 1.376(3)
C6 H6 0.9300
C8 C9 1.186(3)
C9 C10 1.430(3)
C11 C12 1.454(4)
C11 H11A 0.9700
C11 H11B 0.9700
C12 H12A 0.9600
C12 H12B 0.9600
C12 H12C 0.9600
C13 C14 1.503(3)
C13 H13A 0.9700
C13 H13B 0.9700
C14 C19 1.379(3)
C14 C15 1.389(3)
C15 C16 1.373(3)
C15 H15 0.9300
C16 C17 1.385(3)
C16 H16 0.9300
C17 C18 1.385(3)
C18 C19 1.380(3)
C18 H18 0.9300
C19 H19 0.9300
C20 H20A 0.9600
C20 H20B 0.9600
C20 H20C 0.9600

loop_
_geom_torsion_atom_site_label_1
_geom_torsion_atom_site_label_2
_geom_torsion_atom_site_label_3
_geom_torsion_atom_site_label_4
_geom_torsion
O1 S1 N1 C8 -179.68(17)
O2 S1 N1 C8 -50.17(19)
C7 S1 N1 C8 64.70(19)
O1 S1 N1 C13 -11.8(2)
O2 S1 N1 C13 117.72(18)
C7 S1 N1 C13 -127.41(18)
C7 C1 C2 C3 0.3(3)
C1 C2 C3 C5 -0.7(3)
C1 C2 C3 C4 179.3(2)
C2 C3 C5 C6 0.3(4)
C4 C3 C5 C6 -179.6(2)
C3 C5 C6 C7 0.4(4)
C5 C6 C7 C1 -0.8(3)
C5 C6 C7 S1 177.06(19)
C2 C1 C7 C6 0.4(3)
C2 C1 C7 S1 -177.41(16)
O1 S1 C7 C6 -25.5(2)
O2 S1 C7 C6 -159.26(17)
N1 S1 C7 C6 86.09(19)
O1 S1 C7 C1 152.32(17)
O2 S1 C7 C1 18.6(2)
N1 S1 C7 C1 -96.04(18)
C11 O4 C10 O3 0.7(4)
C11 O4 C10 C9 -179.2(2)
C10 O4 C11 C12 -171.9(3)
C8 N1 C13 C14 83.2(3)
S1 N1 C13 C14 -84.4(2)
N1 C13 C14 C19 92.1(2)
N1 C13 C14 C15 -87.8(2)
C19 C14 C15 C16 0.2(3)
C13 C14 C15 C16 -180.0(2)
C14 C15 C16 C17 -0.5(4)
C20 O5 C17 C18 -4.5(3)
C20 O5 C17 C16 176.9(2)
C15 C16 C17 O5 179.1(2)
C15 C16 C17 C18 0.4(4)
O5 C17 C18 C19 -178.7(2)
C16 C17 C18 C19 -0.1(3)
C15 C14 C19 C18 0.1(3)
C13 C14 C19 C18 -179.7(2)
C17 C18 C19 C14 -0.2(3)

loop_
_cod_related_entry_id
_cod_related_entry_database
_cod_related_entry_code
1 ChemSpider 9604015
